data_2222510
loop_
_publ_author_name
'\"Ozel G\"uven, \"Ozden'
'Erdo\(gan, Taner'
'Tahir, M. Nawaz'
'H\"okelek, Tuncer'

_publ_section_title
;
 2-(1<i>H</i>-Benzimidazol-1-yl)-1-(2-furyl)ethanone
 <i>O</i>-ethyloxime
;
_journal_coeditor_code XU2539
_journal_issue 7
_journal_name_full 'Acta Crystallographica Section E'
_journal_page_first o1621
_journal_page_last o1622
_journal_paper_doi 10.1107/S1600536809022892
_journal_volume 65
_journal_year 2009
_chemical_formula_iupac 'C15 H15 N3 O2'
_chemical_formula_moiety 'C15 H15 N3 O2'
_chemical_formula_sum 'C15 H15 N3 O2'
_chemical_formula_weight 269.30
_chemical_name_systematic
;
2-(1<i>H</i>-Benzimidazol-1-yl)-1-(2-furyl)ethanone <i>O</i>-ethyloxime
;
_space_group_IT_number 14
_symmetry_cell_setting monoclinic
_symmetry_space_group_name_Hall '-P 2ybc'
_symmetry_space_group_name_H-M 'P 1 21/c 1'
_atom_sites_solution_hydrogens geom
_atom_sites_solution_primary direct
_atom_sites_solution_secondary difmap
_audit_creation_method SHELXL-97
_cell_angle_alpha 90.00
_cell_angle_beta 110.755(2)
_cell_angle_gamma 90.00
_cell_formula_units_Z 4
_cell_length_a 8.4448(5)
_cell_length_b 17.6345(11)
_cell_length_c 10.3147(6)
_cell_measurement_reflns_used 1232
_cell_measurement_temperature 296(2)
_cell_measurement_theta_max 28.84
_cell_measurement_theta_min 2.31
_cell_volume 1436.38(15)
_computing_cell_refinement 'SAINT (Bruker, 2007)'
_computing_data_collection 'APEX2 (Bruker, 2007)'
_computing_data_reduction 'SAINT (Bruker, 2007)'
_computing_molecular_graphics 'ORTEP-3 for Windows (Farrugia, 1997)'
_computing_publication_material 'WinGX (Farrugia, 1999) and PLATON (Spek, 2009)'
_computing_structure_refinement 'SHELXL97 (Sheldrick, 2008)'
_computing_structure_solution 'SHELXS97 (Sheldrick, 2008)'
_diffrn_ambient_temperature 296(2)
_diffrn_measured_fraction_theta_full 0.997
_diffrn_measured_fraction_theta_max 0.997
_diffrn_measurement_device_type 'Bruker Kappa APEXII CCD'
_diffrn_measurement_method \w
_diffrn_radiation_monochromator graphite
_diffrn_radiation_source 'fine-focus sealed tube'
_diffrn_radiation_type MoK\a
_diffrn_radiation_wavelength 0.71073
_diffrn_reflns_av_R_equivalents 0.0269
_diffrn_reflns_av_sigmaI/netI 0.0265
_diffrn_reflns_limit_h_max 7
_diffrn_reflns_limit_h_min -11
_diffrn_reflns_limit_k_max 19
_diffrn_reflns_limit_k_min -23
_diffrn_reflns_limit_l_max 13
_diffrn_reflns_limit_l_min -12
_diffrn_reflns_number 16676
_diffrn_reflns_theta_full 28.84
_diffrn_reflns_theta_max 28.84
_diffrn_reflns_theta_min 2.31
_diffrn_standards_number 0
_exptl_absorpt_coefficient_mu 0.085
_exptl_absorpt_correction_T_max 0.9792
_exptl_absorpt_correction_T_min 0.9667
_exptl_absorpt_correction_type multi-scan
_exptl_absorpt_process_details '(SADABS; Bruker, 2005)'
_exptl_crystal_colour yellow
_exptl_crystal_density_diffrn 1.245
_exptl_crystal_density_method 'not measured'
_exptl_crystal_description block
_exptl_crystal_F_000 568
_exptl_crystal_size_max 0.40
_exptl_crystal_size_mid 0.25
_exptl_crystal_size_min 0.20
_refine_diff_density_max 0.189
_refine_diff_density_min -0.177
_refine_ls_extinction_method none
_refine_ls_goodness_of_fit_ref 1.025
_refine_ls_hydrogen_treatment constr
_refine_ls_matrix_type full
_refine_ls_number_parameters 182
_refine_ls_number_reflns 3742
_refine_ls_number_restraints 0
_refine_ls_restrained_S_all 1.025
_refine_ls_R_factor_all 0.0829
_refine_ls_R_factor_gt 0.0465
_refine_ls_shift/su_max 0.000
_refine_ls_shift/su_mean 0.000
_refine_ls_structure_factor_coef Fsqd
_refine_ls_weighting_details 'calc w=1/[\s^2^(Fo^2^)+(0.0597P)^2^+0.249P] where P=(Fo^2^+2Fc^2^)/3'
_refine_ls_weighting_scheme calc
_refine_ls_wR_factor_gt 0.1185
_refine_ls_wR_factor_ref 0.1402
_reflns_number_gt 2291
_reflns_number_total 3742
_reflns_threshold_expression I>2\s(I)
_cod_data_source_file xu2539.cif
_cod_data_source_block I
_cod_original_sg_symbol_H-M 'P 21/c'
_cod_database_code 2222510
_cod_database_fobs_code 2222510

loop_
_symmetry_equiv_pos_as_xyz
'x, y, z'
'-x, y+1/2, -z+1/2'
'-x, -y, -z'
'x, -y-1/2, z-1/2'

loop_
_atom_site_type_symbol
_atom_site_label
_atom_site_fract_x
_atom_site_fract_y
_atom_site_fract_z
_atom_site_U_iso_or_equiv
_atom_site_adp_type
_atom_site_calc_flag
_atom_site_refinement_flags
_atom_site_occupancy
_atom_site_disorder_assembly
_atom_site_disorder_group
O O1 -0.07624(14) 0.47405(6) 0.69126(11) 0.0587(3) Uani d . 1 . .
O O2 0.12331(14) 0.34870(6) 0.45867(12) 0.0620(3) Uani d . 1 . .
N N1 0.30309(17) 0.45287(7) 0.87568(13) 0.0525(3) Uani d . 1 . .
N N2 0.2926(2) 0.43475(9) 1.08660(15) 0.0735(5) Uani d . 1 . .
N N3 0.23041(17) 0.39663(8) 0.55862(13) 0.0544(3) Uani d . 1 . .
C C1 0.2331(2) 0.47207(11) 0.97034(18) 0.0672(5) Uani d . 1 . .
H H1 0.1494 0.5089 0.9538 0.081 Uiso calc R 1 . .
C C2 0.4123(2) 0.38660(10) 1.06784(16) 0.0561(4) Uani d . 1 . .
C C3 0.5178(2) 0.33399(11) 1.15764(18) 0.0691(5) Uani d . 1 . .
H H3 0.5126 0.3257 1.2451 0.083 Uiso calc R 1 . .
C C4 0.6289(3) 0.29490(12) 1.1144(2) 0.0752(5) Uani d . 1 . .
H H4 0.7002 0.2594 1.1732 0.090 Uiso calc R 1 . .
C C5 0.6378(2) 0.30710(12) 0.9839(2) 0.0756(5) Uani d . 1 . .
H H5 0.7168 0.2802 0.9583 0.091 Uiso calc R 1 . .
C C6 0.5329(2) 0.35802(10) 0.89142(19) 0.0629(4) Uani d . 1 . .
H H6 0.5373 0.3655 0.8035 0.076 Uiso calc R 1 . .
C C7 0.42077(19) 0.39732(8) 0.93684(15) 0.0489(4) Uani d . 1 . .
C C8 0.2629(2) 0.48404(9) 0.73688(16) 0.0545(4) Uani d . 1 . .
H H8A 0.3672 0.4931 0.7200 0.065 Uiso calc R 1 . .
H H8B 0.2060 0.5324 0.7313 0.065 Uiso calc R 1 . .
C C9 0.15179(19) 0.43200(8) 0.62662(14) 0.0461(3) Uani d . 1 . .
C C10 -0.02592(19) 0.42668(8) 0.60758(15) 0.0460(3) Uani d . 1 . .
C C11 -0.1609(2) 0.38634(9) 0.52731(17) 0.0564(4) Uani d . 1 . .
H H11 -0.1616 0.3501 0.4616 0.068 Uiso calc R 1 . .
C C12 -0.3007(2) 0.40962(11) 0.5621(2) 0.0674(5) Uani d . 1 . .
H H12 -0.4112 0.3918 0.5237 0.081 Uiso calc R 1 . .
C C13 -0.2438(2) 0.46193(11) 0.6602(2) 0.0679(5) Uani d . 1 . .
H H13 -0.3102 0.4869 0.7020 0.081 Uiso calc R 1 . .
C C14 0.2185(2) 0.31439(13) 0.3830(2) 0.0813(6) Uani d . 1 . .
H H14A 0.3135 0.2863 0.4460 0.098 Uiso calc R 1 . .
H H14B 0.2625 0.3534 0.3386 0.098 Uiso calc R 1 . .
C C15 0.1095(3) 0.26391(19) 0.2798(3) 0.1340(12) Uani d . 1 . .
H H15A 0.1742 0.2382 0.2331 0.201 Uiso calc R 1 . .
H H15B 0.0206 0.2926 0.2136 0.201 Uiso calc R 1 . .
H H15C 0.0610 0.2273 0.3238 0.201 Uiso calc R 1 . .

loop_
_atom_site_aniso_label
_atom_site_aniso_U_11
_atom_site_aniso_U_22
_atom_site_aniso_U_33
_atom_site_aniso_U_12
_atom_site_aniso_U_13
_atom_site_aniso_U_23
O1 0.0639(7) 0.0630(7) 0.0511(6) 0.0017(5) 0.0226(5) -0.0089(5)
O2 0.0581(7) 0.0677(7) 0.0577(7) 0.0012(6) 0.0173(5) -0.0193(6)
N1 0.0589(8) 0.0543(7) 0.0408(7) -0.0030(6) 0.0136(6) -0.0069(6)
N2 0.0865(11) 0.0894(11) 0.0453(8) 0.0104(9) 0.0241(8) -0.0082(8)
N3 0.0554(7) 0.0591(8) 0.0453(7) -0.0013(6) 0.0136(6) -0.0042(6)
C1 0.0761(12) 0.0722(11) 0.0518(10) 0.0112(9) 0.0210(9) -0.0116(9)
C2 0.0597(9) 0.0634(10) 0.0400(8) -0.0069(8) 0.0112(7) -0.0092(7)
C3 0.0748(12) 0.0795(12) 0.0429(9) -0.0053(10) 0.0083(8) 0.0017(8)
C4 0.0676(11) 0.0768(12) 0.0647(12) 0.0044(10) 0.0029(10) 0.0055(10)
C5 0.0636(11) 0.0796(13) 0.0809(14) 0.0112(10) 0.0222(10) -0.0037(11)
C6 0.0611(10) 0.0722(11) 0.0578(10) -0.0017(9) 0.0239(8) -0.0043(9)
C7 0.0477(8) 0.0516(8) 0.0420(8) -0.0091(7) 0.0094(6) -0.0069(6)
C8 0.0619(10) 0.0515(9) 0.0470(9) -0.0101(7) 0.0153(7) -0.0003(7)
C9 0.0551(9) 0.0438(7) 0.0374(8) -0.0002(6) 0.0141(6) 0.0044(6)
C10 0.0577(9) 0.0420(7) 0.0389(8) 0.0011(6) 0.0180(6) 0.0014(6)
C11 0.0615(10) 0.0527(9) 0.0552(9) -0.0061(7) 0.0210(8) -0.0052(7)
C12 0.0580(10) 0.0751(11) 0.0709(12) -0.0095(9) 0.0252(9) -0.0033(10)
C13 0.0632(11) 0.0810(12) 0.0684(12) 0.0060(9) 0.0342(9) 0.0004(10)
C14 0.0680(12) 0.0984(15) 0.0776(13) 0.0098(11) 0.0257(10) -0.0302(12)
C15 0.0854(16) 0.165(3) 0.138(2) 0.0083(17) 0.0234(16) -0.097(2)

loop_
_atom_type_symbol
_atom_type_description
_atom_type_scat_dispersion_real
_atom_type_scat_dispersion_imag
_atom_type_scat_source
C C 0.0033 0.0016 'International Tables Vol C Tables 4.2.6.8 and 6.1.1.4'
H H 0.0000 0.0000 'International Tables Vol C Tables 4.2.6.8 and 6.1.1.4'
N N 0.0061 0.0033 'International Tables Vol C Tables 4.2.6.8 and 6.1.1.4'
O O 0.0106 0.0060 'International Tables Vol C Tables 4.2.6.8 and 6.1.1.4'

loop_
_geom_angle_atom_site_label_1
_geom_angle_atom_site_label_2
_geom_angle_atom_site_label_3
_geom_angle_site_symmetry_1
_geom_angle_site_symmetry_3
_geom_angle
_geom_angle_publ_flag
C13 O1 C10 . . 106.63(13) ?
N3 O2 C14 . . 108.44(12) ?
C1 N1 C7 . . 106.03(13) ?
C1 N1 C8 . . 127.31(15) ?
C7 N1 C8 . . 126.65(13) ?
C1 N2 C2 . . 104.09(14) ?
C9 N3 O2 . . 111.93(13) ?
N1 C1 H1 . . 122.8 ?
N2 C1 N1 . . 114.46(16) ?
N2 C1 H1 . . 122.8 ?
N2 C2 C3 . . 130.09(16) ?
N2 C2 C7 . . 110.10(15) ?
C3 C2 C7 . . 119.80(16) ?
C2 C3 H3 . . 120.9 ?
C4 C3 C2 . . 118.29(17) ?
C4 C3 H3 . . 120.9 ?
C3 C4 C5 . . 121.26(18) ?
C3 C4 H4 . . 119.4 ?
C5 C4 H4 . . 119.4 ?
C4 C5 H5 . . 119.1 ?
C6 C5 C4 . . 121.86(18) ?
C6 C5 H5 . . 119.1 ?
C5 C6 C7 . . 116.19(17) ?
C5 C6 H6 . . 121.9 ?
C7 C6 H6 . . 121.9 ?
N1 C7 C6 . . 132.10(15) ?
N1 C7 C2 . . 105.31(14) ?
C6 C7 C2 . . 122.57(15) ?
N1 C8 C9 . . 112.26(12) ?
N1 C8 H8A . . 109.2 ?
N1 C8 H8B . . 109.2 ?
C9 C8 H8A . . 109.2 ?
C9 C8 H8B . . 109.2 ?
H8A C8 H8B . . 107.9 ?
N3 C9 C8 . . 113.87(14) ?
N3 C9 C10 . . 127.33(14) ?
C10 C9 C8 . . 118.81(13) ?
O1 C10 C9 . . 114.39(13) ?
C11 C10 O1 . . 108.92(13) ?
C11 C10 C9 . . 136.69(14) ?
C10 C11 C12 . . 106.94(15) ?
C10 C11 H11 . . 126.5 ?
C12 C11 H11 . . 126.5 ?
C11 C12 H12 . . 126.7 ?
C13 C12 C11 . . 106.65(16) ?
C13 C12 H12 . . 126.7 ?
O1 C13 H13 . . 124.6 ?
C12 C13 O1 . . 110.85(16) ?
C12 C13 H13 . . 124.6 ?
O2 C14 C15 . . 109.09(17) ?
O2 C14 H14A . . 109.9 ?
O2 C14 H14B . . 109.9 ?
C15 C14 H14A . . 109.9 ?
C15 C14 H14B . . 109.9 ?
H14A C14 H14B . . 108.3 ?
C14 C15 H15A . . 109.5 ?
C14 C15 H15B . . 109.5 ?
C14 C15 H15C . . 109.5 ?
H15A C15 H15B . . 109.5 ?
H15A C15 H15C . . 109.5 ?
H15B C15 H15C . . 109.5 ?

loop_
_geom_bond_atom_site_label_1
_geom_bond_atom_site_label_2
_geom_bond_site_symmetry_2
_geom_bond_distance
_geom_bond_publ_flag
O1 C10 . 1.3723(17) ?
O1 C13 . 1.352(2) ?
O2 N3 . 1.3909(16) ?
O2 C14 . 1.438(2) ?
N1 C1 . 1.351(2) ?
N1 C7 . 1.379(2) ?
N1 C8 . 1.457(2) ?
N2 C1 . 1.303(2) ?
C1 H1 . 0.9300 ?
C2 N2 . 1.385(2) ?
C2 C3 . 1.388(2) ?
C3 C4 . 1.361(3) ?
C3 H3 . 0.9300 ?
C4 H4 . 0.9300 ?
C5 C4 . 1.391(3) ?
C5 H5 . 0.9300 ?
C6 C5 . 1.379(3) ?
C6 H6 . 0.9300 ?
C7 C2 . 1.391(2) ?
C7 C6 . 1.382(2) ?
C8 H8A . 0.9700 ?
C8 H8B . 0.9700 ?
C9 N3 . 1.285(2) ?
C9 C8 . 1.503(2) ?
C9 C10 . 1.446(2) ?
C10 C11 . 1.350(2) ?
C11 C12 . 1.411(2) ?
C11 H11 . 0.9300 ?
C12 H12 . 0.9300 ?
C13 C12 . 1.328(3) ?
C13 H13 . 0.9300 ?
C14 C15 . 1.442(3) ?
C14 H14A . 0.9700 ?
C14 H14B . 0.9700 ?
C15 H15A . 0.9600 ?
C15 H15B . 0.9600 ?
C15 H15C . 0.9600 ?

loop_
_geom_hbond_atom_site_label_D
_geom_hbond_atom_site_label_H
_geom_hbond_atom_site_label_A
_geom_hbond_site_symmetry_A
_geom_hbond_distance_DH
_geom_hbond_distance_HA
_geom_hbond_distance_DA
_geom_hbond_angle_DHA
_geom_hbond_publ_flag
C13 H13 N2 3_567 0.93 2.54 3.328(2) 143 yes
C14 H14A Cg2 4_554 0.97 2.88 3.768(2) 153 yes

loop_
_geom_torsion_atom_site_label_1
_geom_torsion_atom_site_label_2
_geom_torsion_atom_site_label_3
_geom_torsion_atom_site_label_4
_geom_torsion_site_symmetry_1
_geom_torsion_site_symmetry_2
_geom_torsion_site_symmetry_3
_geom_torsion_site_symmetry_4
_geom_torsion
_geom_torsion_publ_flag
C13 O1 C10 C9 . . . . 179.95(13) ?
C13 O1 C10 C11 . . . . -0.15(17) ?
C10 O1 C13 C12 . . . . 0.1(2) ?
C14 O2 N3 C9 . . . . 177.14(15) ?
N3 O2 C14 C15 . . . . 179.4(2) ?
C7 N1 C1 N2 . . . . -0.1(2) ?
C8 N1 C1 N2 . . . . 179.70(15) ?
C1 N1 C7 C2 . . . . 0.23(17) ?
C1 N1 C7 C6 . . . . -178.15(17) ?
C8 N1 C7 C2 . . . . -179.61(14) ?
C8 N1 C7 C6 . . . . 2.0(3) ?
C1 N1 C8 C9 . . . . -102.12(19) ?
C7 N1 C8 C9 . . . . 77.69(19) ?
C2 N2 C1 N1 . . . . 0.0(2) ?
C3 C2 N2 C1 . . . . 179.21(18) ?
C7 C2 N2 C1 . . . . 0.16(19) ?
N2 C2 C3 C4 . . . . -178.13(18) ?
C7 C2 C3 C4 . . . . 0.8(3) ?
C2 C3 C4 C5 . . . . 0.2(3) ?
C6 C5 C4 C3 . . . . -1.3(3) ?
C7 C6 C5 C4 . . . . 1.3(3) ?
N1 C7 C2 N2 . . . . -0.25(18) ?
N1 C7 C2 C3 . . . . -179.41(14) ?
C6 C7 C2 N2 . . . . 178.33(15) ?
C6 C7 C2 C3 . . . . -0.8(2) ?
N1 C7 C6 C5 . . . . 177.93(16) ?
C2 C7 C6 C5 . . . . -0.2(2) ?
C8 C9 N3 O2 . . . . 179.48(11) ?
C10 C9 N3 O2 . . . . -0.6(2) ?
N3 C9 C8 N1 . . . . -104.67(16) ?
C10 C9 C8 N1 . . . . 75.41(17) ?
N3 C9 C10 O1 . . . . -177.03(14) ?
N3 C9 C10 C11 . . . . 3.1(3) ?
C8 C9 C10 O1 . . . . 2.88(18) ?
C8 C9 C10 C11 . . . . -176.98(17) ?
O1 C10 C11 C12 . . . . 0.16(18) ?
C9 C10 C11 C12 . . . . -179.97(17) ?
C10 C11 C12 C13 . . . . -0.1(2) ?
O1 C13 C12 C11 . . . . 0.0(2) ?

loop_
_cod_related_entry_id
_cod_related_entry_database
_cod_related_entry_code
1 ChemSpider 24742637
